data_7025413
loop_
_publ_author_name
'Arii, Hidekazu'
'Takahashi, Makiko'
'Nanjo, Masato'
'Mochida, Kunio'

_publ_section_title
;
 Syntheses of mono- and dinuclear silylplatinum complexes bearing a
 diphosphino ligand via stepwise bond activation of unsymmetric disilanes.
;
_journal_issue 28
_journal_name_full 'Dalton transactions (Cambridge, England : 2003)'
_journal_page_first 6434
_journal_page_last 6440
_journal_paper_doi 10.1039/c000545b
_journal_volume 39
_journal_year 2010
_chemical_formula_sum 'C35 H48 O P2 Pt Si2'
_chemical_formula_weight 797.94
_chemical_name_systematic
;
?
;
_space_group_IT_number 14
_symmetry_cell_setting monoclinic
_symmetry_space_group_name_Hall '-P 2yn'
_symmetry_space_group_name_H-M 'P 1 21/n 1'
_atom_sites_solution_hydrogens geom
_atom_sites_solution_primary direct
_atom_sites_solution_secondary difmap
_audit_creation_method SHELXL-97
_cell_angle_alpha 90.00
_cell_angle_beta 103.762(3)
_cell_angle_gamma 90.00
_cell_formula_units_Z 4
_cell_length_a 13.049(3)
_cell_length_b 10.517(2)
_cell_length_c 26.795(6)
_cell_measurement_reflns_used 9887
_cell_measurement_temperature 123(2)
_cell_measurement_theta_max 27.54
_cell_measurement_theta_min 2.51
_cell_volume 3571.7(13)
_computing_cell_refinement 'APEX2 (Bruker AXS, 2006)'
_computing_data_collection 'APEX2 (Bruker AXS, 2006)'
_computing_data_reduction 'SAINT (Bruker AXS, 2004)'
_computing_molecular_graphics 'XSHEL (Bruker AXS,2002)'
_computing_publication_material 'XCIF (Bruker AXS, 2001)'
_computing_structure_refinement 'SHELXL-97 (Sheldrick, 1997)'
_computing_structure_solution 'SHELXS-97 (Sheldrick, 1997)'
_diffrn_ambient_temperature 123(2)
_diffrn_detector_area_resol_mean 8.333
_diffrn_measured_fraction_theta_full 0.984
_diffrn_measured_fraction_theta_max 0.984
_diffrn_measurement_device_type 'Bruker APEXII CCD area detector'
_diffrn_measurement_method 'phi and omega scans'
_diffrn_radiation_monochromator 'Bruker Helios multilayer confocal mirror'
_diffrn_radiation_source 'Bruker TXS fine-focus rotating anode'
_diffrn_radiation_type MoK\a
_diffrn_radiation_wavelength 0.71073
_diffrn_reflns_av_R_equivalents 0.0665
_diffrn_reflns_av_sigmaI/netI 0.0552
_diffrn_reflns_limit_h_max 17
_diffrn_reflns_limit_h_min -16
_diffrn_reflns_limit_k_max 13
_diffrn_reflns_limit_k_min -13
_diffrn_reflns_limit_l_max 34
_diffrn_reflns_limit_l_min -34
_diffrn_reflns_number 36745
_diffrn_reflns_theta_full 27.62
_diffrn_reflns_theta_max 27.62
_diffrn_reflns_theta_min 1.56
_exptl_absorpt_coefficient_mu 4.111
_exptl_absorpt_correction_T_max 0.7345
_exptl_absorpt_correction_T_min 0.6383
_exptl_absorpt_correction_type empirical
_exptl_absorpt_process_details
;
SADABS Sheldrick 1996
;
_exptl_crystal_colour colorless
_exptl_crystal_density_diffrn 1.484
_exptl_crystal_density_method 'not measured'
_exptl_crystal_description block
_exptl_crystal_F_000 1608
_exptl_crystal_size_max 0.12
_exptl_crystal_size_mid 0.08
_exptl_crystal_size_min 0.08
_refine_diff_density_max 2.855
_refine_diff_density_min -8.000
_refine_diff_density_rms 0.219
_refine_ls_extinction_method none
_refine_ls_goodness_of_fit_ref 1.085
_refine_ls_hydrogen_treatment mixed
_refine_ls_matrix_type full
_refine_ls_number_parameters 379
_refine_ls_number_reflns 8162
_refine_ls_number_restraints 49
_refine_ls_restrained_S_all 1.085
_refine_ls_R_factor_all 0.0966
_refine_ls_R_factor_gt 0.0874
_refine_ls_shift/su_max 0.000
_refine_ls_shift/su_mean 0.000
_refine_ls_structure_factor_coef Fsqd
_refine_ls_weighting_details 'calc w=1/[\s^2^(Fo^2^)+(0.0500P)^2^+150.0000P] where P=(Fo^2^+2Fc^2^)/3'
_refine_ls_weighting_scheme calc
_refine_ls_wR_factor_gt 0.2068
_refine_ls_wR_factor_ref 0.2112
_reflns_number_gt 7265
_reflns_number_total 8162
_reflns_threshold_expression >2sigma(I)
_cod_data_source_file c000545b.txt
_cod_data_source_block complex2a
_cod_depositor_comments
;
The following automatic conversions were performed:

'_symmetry_cell_setting' value 'Monoclinic' changed to 'monoclinic'
according to /home/saulius/struct/CIF-dictionaries/cif_core.dic
dictionary named 'cif_core.dic' version 2.4.2 from 2011-04-26.

Automatic conversion script
Id: cif_fix_values 1891 2012-01-12 08:04:46Z andrius 
;
_cod_original_cell_volume 3571.8(14)
_cod_original_sg_symbol_H-M 'P2(1)/n '
_cod_database_code 7025413

loop_
_symmetry_equiv_pos_as_xyz
'x, y, z'
'-x+1/2, y+1/2, -z+1/2'
'-x, -y, -z'
'x-1/2, -y-1/2, z-1/2'

loop_
_atom_site_label
_atom_site_type_symbol
_atom_site_fract_x
_atom_site_fract_y
_atom_site_fract_z
_atom_site_U_iso_or_equiv
_atom_site_adp_type
_atom_site_occupancy
_atom_site_symmetry_multiplicity
_atom_site_calc_flag
_atom_site_refinement_flags
Pt1 Pt 0.86582(3) 0.68923(5) 0.143388(17) 0.02341(15) Uani 1 1 d D
P1 P 0.8358(2) 0.6036(3) 0.21805(11) 0.0216(6) Uani 1 1 d .
P2 P 0.8666(2) 0.4835(3) 0.11675(12) 0.0232(6) Uani 1 1 d .
Si1 Si 0.8820(3) 0.7934(4) 0.06827(14) 0.0280(7) Uani 1 1 d .
Si2 Si 0.7340(3) 0.9222(4) 0.03551(13) 0.0272(7) Uani 1 1 d .
O1 O 0.2439(9) 0.7829(10) 0.1661(5) 0.049(3) Uani 1 1 d .
C1 C 0.8492(11) 0.4300(13) 0.2152(5) 0.035(3) Uani 1 1 d .
H1A H 0.9243 0.4055 0.2269 0.042 Uiso 1 1 calc R
H1B H 0.8093 0.3886 0.2379 0.042 Uiso 1 1 calc R
C2 C 0.8053(10) 0.3866(12) 0.1588(5) 0.029(3) Uani 1 1 d .
H2A H 0.7277 0.3973 0.1491 0.034 Uiso 1 1 calc R
H2B H 0.8217 0.2956 0.1552 0.034 Uiso 1 1 calc R
C3 C 0.6993(9) 0.6220(12) 0.2224(4) 0.024(2) Uani 1 1 d U
C4 C 0.6281(11) 0.6769(14) 0.1810(5) 0.035(3) Uani 1 1 d .
H4 H 0.6519 0.7039 0.1519 0.042 Uiso 1 1 calc R
C5 C 0.5218(11) 0.6932(18) 0.1816(6) 0.048(4) Uani 1 1 d .
H5 H 0.4738 0.7313 0.1533 0.058 Uiso 1 1 calc R
C6 C 0.4877(11) 0.6520(17) 0.2249(6) 0.047(4) Uani 1 1 d .
H6 H 0.4162 0.6635 0.2263 0.056 Uiso 1 1 calc R
C7 C 0.5573(10) 0.5955(13) 0.2649(5) 0.031(2) Uani 1 1 d U
H7 H 0.5337 0.5666 0.2938 0.037 Uiso 1 1 calc R
C8 C 0.6618(9) 0.5802(12) 0.2636(4) 0.026(2) Uani 1 1 d U
H8 H 0.7089 0.5401 0.2916 0.031 Uiso 1 1 calc R
C9 C 0.9099(10) 0.6513(13) 0.2811(5) 0.029(3) Uani 1 1 d .
C10 C 0.9432(11) 0.7775(14) 0.2890(5) 0.036(3) Uani 1 1 d .
H10 H 0.9300 0.8341 0.2606 0.043 Uiso 1 1 calc R
C11 C 0.9957(12) 0.8236(16) 0.3375(6) 0.044(3) Uani 1 1 d .
H11 H 1.0154 0.9105 0.3424 0.052 Uiso 1 1 calc R
C12 C 1.0178(12) 0.739(2) 0.3780(6) 0.051(5) Uani 1 1 d .
H12 H 1.0550 0.7680 0.4109 0.061 Uiso 1 1 calc R
C13 C 0.9868(11) 0.6129(19) 0.3716(6) 0.047(4) Uani 1 1 d .
H13 H 1.0017 0.5564 0.4000 0.057 Uiso 1 1 calc R
C14 C 0.9349(11) 0.5702(16) 0.3242(5) 0.040(3) Uani 1 1 d .
H14 H 0.9150 0.4832 0.3201 0.048 Uiso 1 1 calc R
C15 C 0.7916(10) 0.4327(17) 0.0534(6) 0.042(3) Uani 1 1 d U
C16 C 0.8373(11) 0.3680(15) 0.0188(5) 0.036(3) Uani 1 1 d U
H16 H 0.9102 0.3467 0.0283 0.043 Uiso 1 1 calc R
C17 C 0.7778(13) 0.3346(16) -0.0291(6) 0.046(3) Uani 1 1 d U
H17 H 0.8096 0.2898 -0.0523 0.055 Uiso 1 1 calc R
C18 C 0.6746(14) 0.3653(19) -0.0432(7) 0.060(4) Uani 1 1 d U
H18 H 0.6337 0.3417 -0.0762 0.072 Uiso 1 1 calc R
C19 C 0.6286(13) 0.431(2) -0.0100(7) 0.067(4) Uani 1 1 d U
H19 H 0.5558 0.4515 -0.0199 0.081 Uiso 1 1 calc R
C20 C 0.6872(11) 0.4663(19) 0.0377(7) 0.055(3) Uani 1 1 d U
H20 H 0.6553 0.5144 0.0599 0.066 Uiso 1 1 calc R
C21 C 0.9980(9) 0.4165(13) 0.1239(4) 0.027(3) Uani 1 1 d .
C22 C 1.0832(10) 0.4985(14) 0.1275(5) 0.032(3) Uani 1 1 d .
H22 H 1.0719 0.5878 0.1260 0.038 Uiso 1 1 calc R
C23 C 1.1842(11) 0.4506(17) 0.1334(6) 0.042(4) Uani 1 1 d .
H23 H 1.2417 0.5075 0.1354 0.051 Uiso 1 1 calc R
C24 C 1.2021(11) 0.3239(18) 0.1362(6) 0.049(4) Uani 1 1 d .
H24 H 1.2718 0.2923 0.1405 0.059 Uiso 1 1 calc R
C25 C 1.1188(11) 0.2403(15) 0.1328(6) 0.042(4) Uani 1 1 d .
H25 H 1.1314 0.1513 0.1339 0.050 Uiso 1 1 calc R
C26 C 1.0171(10) 0.2858(12) 0.1279(5) 0.030(3) Uani 1 1 d .
H26 H 0.9606 0.2283 0.1274 0.036 Uiso 1 1 calc R
C27 C 0.9959(10) 0.9142(14) 0.0806(6) 0.040(3) Uani 1 1 d .
H27A H 1.0630 0.8690 0.0845 0.060 Uiso 1 1 calc R
H27B H 0.9963 0.9621 0.1120 0.060 Uiso 1 1 calc R
H27C H 0.9863 0.9729 0.0514 0.060 Uiso 1 1 calc R
C28 C 0.9037(11) 0.6992(14) 0.0126(5) 0.037(3) Uani 1 1 d .
H28A H 0.9125 0.7572 -0.0147 0.055 Uiso 1 1 calc R
H28B H 0.8426 0.6440 -0.0004 0.055 Uiso 1 1 calc R
H28C H 0.9672 0.6469 0.0236 0.055 Uiso 1 1 calc R
C29 C 0.7406(12) 1.0728(15) 0.0746(6) 0.041(3) Uani 1 1 d .
H29A H 0.6796 1.1266 0.0597 0.061 Uiso 1 1 calc R
H29B H 0.8057 1.1189 0.0742 0.061 Uiso 1 1 calc R
H29C H 0.7399 1.0512 0.1101 0.061 Uiso 1 1 calc R
C30 C 0.6065(11) 0.8393(14) 0.0336(6) 0.038(3) Uani 1 1 d .
H30A H 0.5476 0.8952 0.0178 0.057 Uiso 1 1 calc R
H30B H 0.6022 0.8180 0.0686 0.057 Uiso 1 1 calc R
H30C H 0.6027 0.7611 0.0133 0.057 Uiso 1 1 calc R
C31 C 0.7330(11) 0.9756(15) -0.0311(5) 0.034(3) Uani 1 1 d .
H31A H 0.7300 0.9012 -0.0534 0.052 Uiso 1 1 calc R
H31B H 0.7974 1.0241 -0.0306 0.052 Uiso 1 1 calc R
H31C H 0.6712 1.0294 -0.0442 0.052 Uiso 1 1 calc R
C32 C 0.2913(13) 0.9007(18) 0.1661(7) 0.055(4) Uani 1 1 d .
H32A H 0.2508 0.9528 0.1373 0.067 Uiso 1 1 calc R
H32B H 0.3639 0.8901 0.1615 0.067 Uiso 1 1 calc R
C33 C 0.2941(18) 0.965(3) 0.2160(8) 0.082(5) Uani 1 1 d U
H33A H 0.3543 0.9363 0.2436 0.098 Uiso 1 1 calc R
H33B H 0.2957 1.0589 0.2130 0.098 Uiso 1 1 calc R
C34 C 0.1920(18) 0.919(2) 0.2238(8) 0.079(4) Uani 1 1 d U
H34A H 0.1330 0.9719 0.2045 0.094 Uiso 1 1 calc R
H34B H 0.1915 0.9205 0.2607 0.094 Uiso 1 1 calc R
C35 C 0.1832(18) 0.784(2) 0.2034(8) 0.076(5) Uani 1 1 d U
H35A H 0.2118 0.7229 0.2313 0.092 Uiso 1 1 calc R
H35B H 0.1088 0.7620 0.1877 0.092 Uiso 1 1 calc R
H1H H 0.874(13) 0.828(8) 0.157(7) 0.06(5) Uiso 1 1 d D

loop_
_atom_site_aniso_label
_atom_site_aniso_U_11
_atom_site_aniso_U_22
_atom_site_aniso_U_33
_atom_site_aniso_U_23
_atom_site_aniso_U_13
_atom_site_aniso_U_12
Pt1 0.0250(2) 0.0246(2) 0.0216(2) 0.00445(19) 0.00724(15) 0.0021(2)
P1 0.0227(14) 0.0258(15) 0.0171(13) 0.0032(12) 0.0062(11) 0.0055(12)
P2 0.0210(14) 0.0243(15) 0.0274(15) 0.0014(12) 0.0118(12) 0.0009(12)
Si1 0.0214(15) 0.0311(19) 0.0325(17) 0.0010(15) 0.0086(13) -0.0066(14)
Si2 0.0215(15) 0.0328(19) 0.0265(16) 0.0028(15) 0.0042(13) -0.0010(14)
O1 0.050(6) 0.032(6) 0.062(7) -0.009(5) 0.006(5) 0.005(5)
C1 0.044(8) 0.030(7) 0.040(7) 0.009(6) 0.025(6) 0.012(6)
C2 0.037(7) 0.022(6) 0.034(7) -0.004(5) 0.021(5) -0.009(5)
C3 0.026(5) 0.026(5) 0.023(5) 0.002(4) 0.010(4) 0.004(4)
C4 0.040(7) 0.036(7) 0.025(6) -0.006(6) 0.001(5) 0.009(6)
C5 0.030(7) 0.063(10) 0.042(8) -0.025(8) -0.011(6) 0.004(7)
C6 0.025(7) 0.062(11) 0.055(9) -0.026(8) 0.011(6) -0.002(7)
C7 0.028(5) 0.036(6) 0.031(5) -0.004(5) 0.011(4) 0.000(5)
C8 0.028(5) 0.030(5) 0.020(4) 0.010(4) 0.007(4) 0.007(4)
C9 0.024(6) 0.041(7) 0.024(6) 0.006(5) 0.009(5) 0.008(5)
C10 0.034(7) 0.041(8) 0.031(7) 0.009(6) 0.005(5) 0.013(6)
C11 0.041(8) 0.044(9) 0.042(8) -0.010(7) 0.001(6) -0.002(7)
C12 0.030(7) 0.093(14) 0.025(7) -0.001(8) 0.000(6) 0.012(8)
C13 0.030(7) 0.080(13) 0.029(7) 0.025(8) 0.000(6) 0.011(8)
C14 0.036(7) 0.054(9) 0.029(7) 0.022(7) 0.004(6) 0.007(7)
C15 0.019(5) 0.065(8) 0.043(6) -0.024(6) 0.009(5) -0.008(5)
C16 0.039(6) 0.046(7) 0.025(5) -0.006(5) 0.011(5) -0.002(5)
C17 0.047(6) 0.053(7) 0.035(5) -0.014(5) 0.005(5) -0.004(5)
C18 0.055(7) 0.067(8) 0.048(7) -0.022(7) -0.007(6) -0.006(7)
C19 0.031(6) 0.100(10) 0.061(8) -0.034(8) -0.007(6) 0.003(7)
C20 0.025(5) 0.084(8) 0.052(7) -0.031(6) 0.000(5) 0.000(6)
C21 0.024(6) 0.039(7) 0.017(5) 0.005(5) 0.004(4) 0.005(5)
C22 0.030(6) 0.041(8) 0.023(6) 0.006(6) 0.003(5) 0.004(6)
C23 0.022(6) 0.060(10) 0.043(8) 0.007(8) 0.004(6) 0.004(7)
C24 0.025(7) 0.071(12) 0.050(9) 0.004(9) 0.009(6) 0.020(8)
C25 0.039(8) 0.039(8) 0.040(8) -0.007(6) -0.006(6) 0.016(6)
C26 0.024(6) 0.022(6) 0.042(7) -0.005(5) 0.002(5) 0.006(5)
C27 0.023(6) 0.038(8) 0.058(9) 0.019(7) 0.008(6) -0.007(6)
C28 0.042(7) 0.037(8) 0.038(7) 0.010(7) 0.023(6) 0.008(6)
C29 0.042(8) 0.042(8) 0.038(8) -0.008(7) 0.011(6) 0.001(7)
C30 0.030(7) 0.039(8) 0.044(8) 0.005(6) 0.006(6) -0.005(6)
C31 0.035(7) 0.045(8) 0.020(6) 0.003(6) -0.001(5) -0.007(6)
C32 0.040(9) 0.056(11) 0.069(12) 0.003(9) 0.009(8) 0.009(8)
C33 0.077(9) 0.095(12) 0.063(9) -0.008(9) -0.003(8) 0.024(9)
C34 0.075(8) 0.100(11) 0.057(8) -0.003(8) 0.007(7) 0.027(9)
C35 0.070(9) 0.097(12) 0.061(9) 0.009(9) 0.011(8) 0.019(9)

loop_
_atom_type_symbol
_atom_type_description
_atom_type_scat_dispersion_real
_atom_type_scat_dispersion_imag
_atom_type_scat_source
C C 0.0033 0.0016 'International Tables Vol C Tables 4.2.6.8 and 6.1.1.4'
H H 0.0000 0.0000 'International Tables Vol C Tables 4.2.6.8 and 6.1.1.4'
O O 0.0106 0.0060 'International Tables Vol C Tables 4.2.6.8 and 6.1.1.4'
Si Si 0.0817 0.0704 'International Tables Vol C Tables 4.2.6.8 and 6.1.1.4'
P P 0.1023 0.0942 'International Tables Vol C Tables 4.2.6.8 and 6.1.1.4'
Pt Pt -1.7033 8.3905 'International Tables Vol C Tables 4.2.6.8 and 6.1.1.4'

loop_
_geom_angle_atom_site_label_1
_geom_angle_atom_site_label_2
_geom_angle_atom_site_label_3
_geom_angle
P2 Pt1 P1 85.13(11)
P2 Pt1 Si1 99.60(12)
P1 Pt1 Si1 173.57(12)
P2 Pt1 H1H 173(7)
P1 Pt1 H1H 101(7)
Si1 Pt1 H1H 75(7)
C9 P1 C3 103.0(5)
C9 P1 C1 106.3(6)
C3 P1 C1 102.3(6)
C9 P1 Pt1 122.6(4)
C3 P1 Pt1 112.5(4)
C1 P1 Pt1 108.3(4)
C21 P2 C15 105.4(6)
C21 P2 C2 104.9(6)
C15 P2 C2 101.1(7)
C21 P2 Pt1 114.1(5)
C15 P2 Pt1 121.9(6)
C2 P2 Pt1 107.4(4)
C28 Si1 C27 103.3(7)
C28 Si1 Pt1 120.0(5)
C27 Si1 Pt1 112.7(5)
C28 Si1 Si2 105.9(5)
C27 Si1 Si2 102.5(5)
Pt1 Si1 Si2 110.85(16)
C31 Si2 C30 108.0(6)
C31 Si2 C29 105.4(7)
C30 Si2 C29 109.2(7)
C31 Si2 Si1 110.4(5)
C30 Si2 Si1 112.9(5)
C29 Si2 Si1 110.6(5)
C32 O1 C35 108.5(15)
C2 C1 P1 108.5(9)
C2 C1 H1A 110.0
P1 C1 H1A 110.0
C2 C1 H1B 110.0
P1 C1 H1B 110.0
H1A C1 H1B 108.4
C1 C2 P2 108.7(9)
C1 C2 H2A 110.0
P2 C2 H2A 110.0
C1 C2 H2B 110.0
P2 C2 H2B 110.0
H2A C2 H2B 108.3
C8 C3 C4 118.1(11)
C8 C3 P1 123.7(9)
C4 C3 P1 118.1(9)
C3 C4 C5 121.2(14)
C3 C4 H4 119.4
C5 C4 H4 119.4
C4 C5 C6 118.7(14)
C4 C5 H5 120.6
C6 C5 H5 120.6
C7 C6 C5 119.9(13)
C7 C6 H6 120.0
C5 C6 H6 120.0
C6 C7 C8 120.5(12)
C6 C7 H7 119.8
C8 C7 H7 119.8
C3 C8 C7 121.5(11)
C3 C8 H8 119.2
C7 C8 H8 119.2
C10 C9 C14 116.6(13)
C10 C9 P1 119.0(10)
C14 C9 P1 124.4(12)
C9 C10 C11 122.3(13)
C9 C10 H10 118.8
C11 C10 H10 118.8
C12 C11 C10 118.1(16)
C12 C11 H11 121.0
C10 C11 H11 121.0
C11 C12 C13 121.4(15)
C11 C12 H12 119.3
C13 C12 H12 119.3
C14 C13 C12 119.7(14)
C14 C13 H13 120.2
C12 C13 H13 120.2
C13 C14 C9 122.0(16)
C13 C14 H14 119.0
C9 C14 H14 119.0
C20 C15 C16 118.3(14)
C20 C15 P2 118.8(11)
C16 C15 P2 122.8(10)
C17 C16 C15 120.5(14)
C17 C16 H16 119.7
C15 C16 H16 119.7
C18 C17 C16 120.2(15)
C18 C17 H17 119.9
C16 C17 H17 119.9
C17 C18 C19 120.0(15)
C17 C18 H18 120.0
C19 C18 H18 120.0
C18 C19 C20 120.5(16)
C18 C19 H19 119.7
C20 C19 H19 119.7
C15 C20 C19 120.4(15)
C15 C20 H20 119.8
C19 C20 H20 119.8
C22 C21 C26 118.7(12)
C22 C21 P2 118.9(10)
C26 C21 P2 122.3(10)
C23 C22 C21 120.3(14)
C23 C22 H22 119.8
C21 C22 H22 119.8
C24 C23 C22 120.8(15)
C24 C23 H23 119.6
C22 C23 H23 119.6
C23 C24 C25 120.1(13)
C23 C24 H24 120.0
C25 C24 H24 120.0
C24 C25 C26 120.4(14)
C24 C25 H25 119.8
C26 C25 H25 119.8
C25 C26 C21 119.7(13)
C25 C26 H26 120.2
C21 C26 H26 120.2
Si1 C27 H27A 109.5
Si1 C27 H27B 109.5
H27A C27 H27B 109.5
Si1 C27 H27C 109.5
H27A C27 H27C 109.5
H27B C27 H27C 109.5
Si1 C28 H28A 109.5
Si1 C28 H28B 109.5
H28A C28 H28B 109.5
Si1 C28 H28C 109.5
H28A C28 H28C 109.5
H28B C28 H28C 109.5
Si2 C29 H29A 109.5
Si2 C29 H29B 109.5
H29A C29 H29B 109.5
Si2 C29 H29C 109.5
H29A C29 H29C 109.5
H29B C29 H29C 109.5
Si2 C30 H30A 109.5
Si2 C30 H30B 109.5
H30A C30 H30B 109.5
Si2 C30 H30C 109.5
H30A C30 H30C 109.5
H30B C30 H30C 109.5
Si2 C31 H31A 109.5
Si2 C31 H31B 109.5
H31A C31 H31B 109.5
Si2 C31 H31C 109.5
H31A C31 H31C 109.5
H31B C31 H31C 109.5
O1 C32 C33 108.7(18)
O1 C32 H32A 109.9
C33 C32 H32A 109.9
O1 C32 H32B 109.9
C33 C32 H32B 109.9
H32A C32 H32B 108.3
C34 C33 C32 98.4(18)
C34 C33 H33A 112.1
C32 C33 H33A 112.1
C34 C33 H33B 112.1
C32 C33 H33B 112.1
H33A C33 H33B 109.7
C33 C34 C35 104.5(19)
C33 C34 H34A 110.9
C35 C34 H34A 110.9
C33 C34 H34B 110.9
C35 C34 H34B 110.9
H34A C34 H34B 108.9
O1 C35 C34 104.8(19)
O1 C35 H35A 110.8
C34 C35 H35A 110.8
O1 C35 H35B 110.8
C34 C35 H35B 110.8
H35A C35 H35B 108.9

loop_
_geom_bond_atom_site_label_1
_geom_bond_atom_site_label_2
_geom_bond_distance
Pt1 P2 2.279(3)
Pt1 P1 2.311(3)
Pt1 Si1 2.345(3)
Pt1 H1H 1.51(8)
P1 C9 1.806(13)
P1 C3 1.823(12)
P1 C1 1.837(14)
P2 C21 1.822(12)
P2 C15 1.827(14)
P2 C2 1.838(12)
Si1 C28 1.868(14)
Si1 C27 1.922(13)
Si1 Si2 2.351(5)
Si2 C31 1.868(13)
Si2 C30 1.869(14)
Si2 C29 1.890(15)
O1 C32 1.38(2)
O1 C35 1.42(2)
C1 C2 1.551(19)
C1 H1A 0.9900
C1 H1B 0.9900
C2 H2A 0.9900
C2 H2B 0.9900
C3 C8 1.381(16)
C3 C4 1.391(17)
C4 C5 1.40(2)
C4 H4 0.9500
C5 C6 1.41(2)
C5 H5 0.9500
C6 C7 1.36(2)
C6 H6 0.9500
C7 C8 1.382(17)
C7 H7 0.9500
C8 H8 0.9500
C9 C10 1.40(2)
C9 C14 1.410(18)
C10 C11 1.40(2)
C10 H10 0.9500
C11 C12 1.38(2)
C11 H11 0.9500
C12 C13 1.39(3)
C12 H12 0.9500
C13 C14 1.37(2)
C13 H13 0.9500
C14 H14 0.9500
C15 C20 1.37(2)
C15 C16 1.392(18)
C16 C17 1.379(19)
C16 H16 0.9500
C17 C18 1.35(2)
C17 H17 0.9500
C18 C19 1.37(3)
C18 H18 0.9500
C19 C20 1.38(2)
C19 H19 0.9500
C20 H20 0.9500
C21 C22 1.392(18)
C21 C26 1.397(18)
C22 C23 1.385(18)
C22 H22 0.9500
C23 C24 1.35(2)
C23 H23 0.9500
C24 C25 1.38(2)
C24 H24 0.9500
C25 C26 1.388(18)
C25 H25 0.9500
C26 H26 0.9500
C27 H27A 0.9800
C27 H27B 0.9800
C27 H27C 0.9800
C28 H28A 0.9800
C28 H28B 0.9800
C28 H28C 0.9800
C29 H29A 0.9800
C29 H29B 0.9800
C29 H29C 0.9800
C30 H30A 0.9800
C30 H30B 0.9800
C30 H30C 0.9800
C31 H31A 0.9800
C31 H31B 0.9800
C31 H31C 0.9800
C32 C33 1.49(3)
C32 H32A 0.9900
C32 H32B 0.9900
C33 C34 1.48(3)
C33 H33A 0.9900
C33 H33B 0.9900
C34 C35 1.51(3)
C34 H34A 0.9900
C34 H34B 0.9900
C35 H35A 0.9900
C35 H35B 0.9900
